data_7707256
loop_
_publ_author_name
'Delgado Rosario, Emalyn'
'Rectenwald, Michael F.'
'Gaffen, Joshua R.'
'Rheingold, Arnold L.'
'Protasiewicz, John D.'

_publ_section_title
;
 Organophosphorus decorated lithium borate and phosphate salts with
 extended \p-conjugated backbone.
;
_journal_issue 19
_journal_name_full 'Dalton transactions (Cambridge, England : 2003)'
_journal_page_first 6667
_journal_page_last 6672
_journal_paper_doi 10.1039/d1dt00601k
_journal_volume 50
_journal_year 2021
_chemical_formula_moiety 'C18 H26 O8 P2'
_chemical_formula_sum 'C18 H26 O8 P2'
_chemical_formula_weight 432.33
_chemical_name_systematic 'tetraethyl (2,3-dihydroxy-1,4-phenylene)bis(phosphonate)'
_space_group_crystal_system monoclinic
_space_group_IT_number 14
_space_group_name_Hall '-P 2ybc'
_space_group_name_H-M_alt 'P 1 21/c 1'
_atom_sites_solution_hydrogens mixed
_atom_sites_solution_primary direct
_audit_creation_date 2019-05-17
_audit_creation_method
;
Olex2 1.2-beta
(compiled 2018.05.29 svn.r3508 for OlexSys, GUI svn.r5506)
;
_audit_update_record
;
2020-07-21 deposited with the CCDC.	2021-04-20 downloaded from the CCDC.
;
_cell_angle_alpha 90
_cell_angle_beta 90.344(2)
_cell_angle_gamma 90
_cell_formula_units_Z 4
_cell_length_a 9.8921(8)
_cell_length_b 24.310(2)
_cell_length_c 8.3864(8)
_cell_measurement_reflns_used 5032
_cell_measurement_temperature 100
_cell_measurement_theta_max 28.375
_cell_measurement_theta_min 2.224
_cell_volume 2016.7(3)
_computing_cell_refinement 'SAINT v8.38A (Bruker, 2017)'
_computing_data_collection 'APEX3 v2017.3-0 (Bruker, 2017)'
_computing_data_reduction 'SAINT v8.38A (Bruker, 2017)'
_computing_molecular_graphics 'Olex2 (Dolomanov et al., 2009)'
_computing_publication_material 'Olex2 (Dolomanov et al., 2009)'
_computing_structure_refinement 'ShelXL (Sheldrick, 2015)'
_computing_structure_solution 'ShelXT (Sheldrick, 2015)'
_diffrn_ambient_temperature 100.0
_diffrn_detector 'Bruker APEX-II CCD'
_diffrn_detector_area_resol_mean 8.258
_diffrn_detector_type 'CCD Area Detector'
_diffrn_measured_fraction_theta_full 1.000
_diffrn_measured_fraction_theta_max 0.995
_diffrn_measurement_device 'Kappa Four-Circle Diffractometer'
_diffrn_measurement_device_type 'Bruker APEX II Ultra'
_diffrn_measurement_method '\w and \f scans'
_diffrn_radiation_monochromator 'Double Bounce Multilayer Mirrors'
_diffrn_radiation_probe x-ray
_diffrn_radiation_type MoK\a
_diffrn_radiation_wavelength 0.71073
_diffrn_reflns_av_R_equivalents 0.0431
_diffrn_reflns_av_unetI/netI 0.0472
_diffrn_reflns_Laue_measured_fraction_full 1.000
_diffrn_reflns_Laue_measured_fraction_max 0.995
_diffrn_reflns_limit_h_max 10
_diffrn_reflns_limit_h_min -13
_diffrn_reflns_limit_k_max 32
_diffrn_reflns_limit_k_min -29
_diffrn_reflns_limit_l_max 10
_diffrn_reflns_limit_l_min -11
_diffrn_reflns_number 12760
_diffrn_reflns_point_group_measured_fraction_full 1.000
_diffrn_reflns_point_group_measured_fraction_max 0.995
_diffrn_reflns_theta_full 25.242
_diffrn_reflns_theta_max 28.356
_diffrn_reflns_theta_min 1.675
_diffrn_source 'Micro Focus Rotating Anode'
_diffrn_source_type 'Bruker TXS'
_diffrn_standards_number 0
_exptl_absorpt_coefficient_mu 0.258
_exptl_absorpt_correction_T_max 0.7457
_exptl_absorpt_correction_T_min 0.6973
_exptl_absorpt_correction_type multi-scan
_exptl_absorpt_process_details
'SADABS-2016/2 (Bruker,2016/2) was used for absorption correction. wR2(int) was 0.0581 before and 0.0504 after correction. The Ratio of minimum to maximum transmission is 0.9351. The \l/2 correction factor is Not present.'
_exptl_crystal_colour colourless
_exptl_crystal_colour_primary colourless
_exptl_crystal_density_diffrn 1.424
_exptl_crystal_description block
_exptl_crystal_F_000 912
_exptl_crystal_size_max 0.31
_exptl_crystal_size_mid 0.29
_exptl_crystal_size_min 0.27
_refine_diff_density_max 0.419
_refine_diff_density_min -0.367
_refine_diff_density_rms 0.059
_refine_ls_extinction_method none
_refine_ls_goodness_of_fit_ref 1.022
_refine_ls_hydrogen_treatment mixed
_refine_ls_matrix_type full
_refine_ls_number_parameters 276
_refine_ls_number_reflns 5018
_refine_ls_number_restraints 0
_refine_ls_restrained_S_all 1.022
_refine_ls_R_factor_all 0.0462
_refine_ls_R_factor_gt 0.0383
_refine_ls_shift/su_max 0.001
_refine_ls_shift/su_mean 0.000
_refine_ls_structure_factor_coef Fsqd
_refine_ls_weighting_details 'w=1/[\s^2^(Fo^2^)+(0.0407P)^2^+1.0621P] where P=(Fo^2^+2Fc^2^)/3'
_refine_ls_weighting_scheme calc
_refine_ls_wR_factor_gt 0.0958
_refine_ls_wR_factor_ref 0.1020
_reflns_Friedel_coverage 0.000
_reflns_number_gt 4298
_reflns_number_total 5018
_reflns_threshold_expression 'I > 2\s(I)'
_cod_data_source_file d1dt00601k2.cif
_cod_data_source_block pro147_a
_cod_depositor_comments
;
The following automatic conversions were performed:

data item '_diffrn_radiation_probe' value 'X-ray' was changed to
'x-ray' in accordance with the
/home/data/users/saulius/crontab/automatic-downloads/rss-feeds/RSC/lib/dictionaries/cif_core.dic
dictionary named 'cif_core.dic' version 2.4.2 last updated on
2011-04-26.

Automatic conversion script
Id: cif_fix_values 7556 2019-12-06 15:28:31Z antanas 

 Adding full bibliography for 7707256--7707257.cif.
;
_cod_database_code 7707256
_shelx_shelxl_version_number 2014/7
_shelx_space_group_comment
;
The symmetry employed for this shelxl refinement is uniquely defined
by the following loop, which should always be used as a source of
symmetry information in preference to the above space-group names.
They are only intended as comments.
;
_shelx_estimated_absorpt_t_max 0.933
_shelx_estimated_absorpt_t_min 0.924
_olex2_refinement_description
;
1. Fixed Uiso
 At 1.2 times of:
  All C(H) groups, All C(H,H) groups, All C(H,H,H,H) groups
 At 1.5 times of:
  All C(H,H,H) groups
2. Others
 Sof(H17C)=Sof(H17D)=Sof(C18')=Sof(H18D)=Sof(H18E)=Sof(H18F)=1-FVAR(1)
 Sof(H17A)=Sof(H17B)=Sof(C18)=Sof(H18A)=Sof(H18B)=Sof(H18C)=FVAR(1)
3.a Secondary CH2 refined with riding coordinates:
 C11(H11A,H11B), C13(H13A,H13B), C15(H15A,H15B), C17(H17A,H17B), C17(H17C,H17D)
3.b Aromatic/amide H refined with riding coordinates:
 C5(H5), C6(H6), C7(H7A), C8(H8A)
3.c Idealised Me refined as rotating group:
 C12(H12A,H12B,H12C), C14(H14A,H14B,H14C), C16(H16A,H16B,H16C), C18(H18A,H18B,
 H18C), C18'(H18D,H18E,H18F)
;
_olex2_submission_special_instructions 'No special instructions were received'

loop_
_space_group_symop_operation_xyz
'x, y, z'
'-x, y+1/2, -z+1/2'
'-x, -y, -z'
'x, -y-1/2, z-1/2'

loop_
_atom_site_label
_atom_site_type_symbol
_atom_site_fract_x
_atom_site_fract_y
_atom_site_fract_z
_atom_site_U_iso_or_equiv
_atom_site_adp_type
_atom_site_occupancy
_atom_site_site_symmetry_order
_atom_site_calc_flag
_atom_site_refinement_flags_posn
_atom_site_refinement_flags_adp
_atom_site_refinement_flags_occupancy
_atom_site_disorder_assembly
_atom_site_disorder_group
P1 P 0.09212(4) 0.32649(2) 0.41516(4) 0.01938(11) Uani 1 1 d . . . . .
P2 P 0.56425(4) 0.38454(2) 0.91893(4) 0.01619(10) Uani 1 1 d . . . . .
O1 O 0.11848(12) 0.27030(5) 0.35430(13) 0.0240(2) Uani 1 1 d . . . . .
O2 O -0.05037(11) 0.33551(4) 0.49056(13) 0.0225(2) Uani 1 1 d . . . . .
O3 O 0.08996(16) 0.37268(5) 0.28463(14) 0.0369(3) Uani 1 1 d . . . . .
O4 O 0.66377(11) 0.33910(5) 0.91273(14) 0.0248(3) Uani 1 1 d . . . . .
O5 O 0.50810(11) 0.39803(4) 1.08864(12) 0.0203(2) Uani 1 1 d . . . . .
O6 O 0.62261(11) 0.44295(4) 0.87731(13) 0.0199(2) Uani 1 1 d . . . . .
O7 O 0.33639(12) 0.25833(4) 0.51977(14) 0.0210(2) Uani 1 1 d . . . . .
O8 O 0.52270(11) 0.28164(4) 0.71605(14) 0.0207(2) Uani 1 1 d . . . . .
C1 C 0.32142(15) 0.30778(6) 0.59011(16) 0.0154(3) Uani 1 1 d . . . . .
C2 C 0.42738(14) 0.32079(6) 0.70290(17) 0.0150(3) Uani 1 1 d . . . . .
C3 C 0.42660(14) 0.37019(6) 0.78457(16) 0.0135(3) Uani 1 1 d . . . . .
C4 C 0.31883(14) 0.40932(6) 0.75702(16) 0.0131(3) Uani 1 1 d . . . . .
C5 C 0.31329(15) 0.46042(6) 0.83809(17) 0.0162(3) Uani 1 1 d . . . . .
H5 H 0.3814 0.4691 0.9144 0.019 Uiso 1 1 calc R . . . .
C6 C 0.21174(15) 0.49771(6) 0.80893(18) 0.0190(3) Uani 1 1 d . . . . .
H6 H 0.2108 0.5319 0.8638 0.023 Uiso 1 1 calc R . . . .
C7 C 0.10922(16) 0.48529(6) 0.69793(18) 0.0204(3) Uani 1 1 d . . . . .
H7A H 0.0388 0.5110 0.6781 0.025 Uiso 1 1 calc R . . . .
C8 C 0.11092(15) 0.43593(6) 0.61819(17) 0.0180(3) Uani 1 1 d . . . . .
H8A H 0.0408 0.4279 0.5439 0.022 Uiso 1 1 calc R . . . .
C9 C 0.21515(14) 0.39670(6) 0.64439(16) 0.0136(3) Uani 1 1 d . . . . .
C10 C 0.21844(14) 0.34472(6) 0.56027(16) 0.0145(3) Uani 1 1 d . . . . .
C11 C 0.11698(16) 0.36263(8) 0.11712(18) 0.0258(3) Uani 1 1 d . . . . .
H11A H 0.1173 0.3226 0.0956 0.031 Uiso 1 1 calc R . . . .
H11B H 0.2066 0.3777 0.0885 0.031 Uiso 1 1 calc R . . . .
C12 C 0.00889(17) 0.39004(7) 0.02030(19) 0.0251(3) Uani 1 1 d . . . . .
H12A H 0.0260 0.3839 -0.0933 0.038 Uiso 1 1 calc GR . . . .
H12B H 0.0091 0.4296 0.0426 0.038 Uiso 1 1 calc GR . . . .
H12C H -0.0793 0.3745 0.0482 0.038 Uiso 1 1 calc GR . . . .
C13 C -0.08587(16) 0.30570(7) 0.63639(19) 0.0218(3) Uani 1 1 d . . . . .
H13A H -0.1436 0.3293 0.7041 0.026 Uiso 1 1 calc R . . . .
H13B H -0.0026 0.2969 0.6973 0.026 Uiso 1 1 calc R . . . .
C14 C -0.15996(17) 0.25338(7) 0.5966(2) 0.0274(4) Uani 1 1 d . . . . .
H14A H -0.1020 0.2298 0.5313 0.041 Uiso 1 1 calc GR . . . .
H14B H -0.2428 0.2622 0.5371 0.041 Uiso 1 1 calc GR . . . .
H14C H -0.1833 0.2341 0.6953 0.041 Uiso 1 1 calc GR . . . .
C15 C 0.49393(17) 0.35427(7) 1.20787(19) 0.0245(3) Uani 1 1 d . . . . .
H15A H 0.4958 0.3179 1.1546 0.029 Uiso 1 1 calc R . . . .
H15B H 0.4062 0.3581 1.2629 0.029 Uiso 1 1 calc R . . . .
C16 C 0.60662(19) 0.35793(8) 1.3265(2) 0.0325(4) Uani 1 1 d . . . . .
H16A H 0.6929 0.3514 1.2728 0.049 Uiso 1 1 calc GR . . . .
H16B H 0.5936 0.3302 1.4097 0.049 Uiso 1 1 calc GR . . . .
H16C H 0.6074 0.3946 1.3747 0.049 Uiso 1 1 calc GR . . . .
C17 C 0.68166(19) 0.45219(7) 0.7207(2) 0.0305(4) Uani 1 1 d . . . . .
H17A H 0.6723 0.4182 0.6565 0.037 Uiso 0.426(16) 1 calc R . P A 1
H17B H 0.7794 0.4598 0.7339 0.037 Uiso 0.426(16) 1 calc R . P A 1
H17C H 0.7741 0.4367 0.7168 0.037 Uiso 0.574(16) 1 calc R . P A 2
H17D H 0.6261 0.4342 0.6371 0.037 Uiso 0.574(16) 1 calc R . P A 2
C18 C 0.6175(11) 0.4989(4) 0.6318(13) 0.050(3) Uani 0.426(16) 1 d . . P A 1
H18A H 0.5225 0.4903 0.6099 0.075 Uiso 0.426(16) 1 calc GR . P A 1
H18B H 0.6650 0.5047 0.5309 0.075 Uiso 0.426(16) 1 calc GR . P A 1
H18C H 0.6232 0.5325 0.6964 0.075 Uiso 0.426(16) 1 calc GR . P A 1
C18' C 0.6854(13) 0.5109(2) 0.6952(10) 0.062(3) Uani 0.574(16) 1 d . . P A 2
H18D H 0.5933 0.5257 0.6984 0.093 Uiso 0.574(16) 1 calc GR . P A 2
H18E H 0.7253 0.5187 0.5909 0.093 Uiso 0.574(16) 1 calc GR . P A 2
H18F H 0.7402 0.5282 0.7790 0.093 Uiso 0.574(16) 1 calc GR . P A 2
H8 H 0.581(3) 0.2945(11) 0.781(3) 0.061(8) Uiso 1 1 d . . . . .
H7 H 0.271(2) 0.2548(10) 0.452(3) 0.042(6) Uiso 1 1 d . . . . .

loop_
_atom_site_aniso_label
_atom_site_aniso_U_11
_atom_site_aniso_U_22
_atom_site_aniso_U_33
_atom_site_aniso_U_23
_atom_site_aniso_U_13
_atom_site_aniso_U_12
P1 0.0273(2) 0.0172(2) 0.01358(18) -0.00048(13) -0.00598(15) -0.00376(15)
P2 0.01509(19) 0.01555(19) 0.01788(19) -0.00197(13) -0.00286(13) 0.00118(14)
O1 0.0292(6) 0.0219(6) 0.0209(5) -0.0060(4) -0.0043(4) -0.0047(5)
O2 0.0221(6) 0.0192(5) 0.0261(6) 0.0033(4) -0.0103(4) -0.0002(4)
O3 0.0731(10) 0.0244(6) 0.0131(6) 0.0020(4) -0.0095(6) -0.0080(6)
O4 0.0191(6) 0.0229(6) 0.0323(6) -0.0053(5) -0.0071(5) 0.0064(4)
O5 0.0264(6) 0.0183(5) 0.0162(5) 0.0013(4) -0.0032(4) 0.0029(4)
O6 0.0185(5) 0.0196(5) 0.0216(5) -0.0029(4) 0.0005(4) -0.0051(4)
O7 0.0246(6) 0.0139(5) 0.0243(6) -0.0084(4) -0.0011(4) 0.0007(4)
O8 0.0199(5) 0.0148(5) 0.0272(6) -0.0045(4) -0.0016(4) 0.0053(4)
C1 0.0200(7) 0.0122(6) 0.0140(6) -0.0019(5) 0.0041(5) -0.0027(5)
C2 0.0151(7) 0.0129(6) 0.0169(7) 0.0005(5) 0.0032(5) 0.0001(5)
C3 0.0128(6) 0.0128(6) 0.0150(6) 0.0005(5) 0.0001(5) 0.0000(5)
C4 0.0144(6) 0.0117(6) 0.0132(6) 0.0012(5) 0.0012(5) -0.0001(5)
C5 0.0186(7) 0.0141(7) 0.0158(6) -0.0017(5) -0.0017(5) -0.0007(5)
C6 0.0236(8) 0.0132(7) 0.0201(7) -0.0032(5) -0.0009(6) 0.0029(6)
C7 0.0228(8) 0.0171(7) 0.0214(7) 0.0018(6) -0.0029(6) 0.0066(6)
C8 0.0204(7) 0.0180(7) 0.0156(6) 0.0013(5) -0.0043(5) 0.0019(6)
C9 0.0157(7) 0.0133(6) 0.0120(6) 0.0007(5) 0.0009(5) -0.0011(5)
C10 0.0172(7) 0.0142(7) 0.0121(6) -0.0011(5) 0.0002(5) -0.0027(5)
C11 0.0206(8) 0.0403(10) 0.0165(7) 0.0063(7) 0.0006(6) 0.0036(7)
C12 0.0270(8) 0.0282(9) 0.0201(8) -0.0007(6) -0.0059(6) 0.0029(7)
C13 0.0192(7) 0.0223(8) 0.0239(7) -0.0007(6) -0.0024(6) 0.0009(6)
C14 0.0210(8) 0.0238(8) 0.0375(9) 0.0002(7) 0.0002(7) -0.0021(6)
C15 0.0268(8) 0.0223(8) 0.0243(8) 0.0073(6) -0.0012(6) -0.0023(6)
C16 0.0368(10) 0.0405(10) 0.0203(8) 0.0053(7) -0.0058(7) 0.0081(8)
C17 0.0323(9) 0.0302(9) 0.0290(9) -0.0026(7) 0.0122(7) -0.0046(7)
C18 0.069(5) 0.035(4) 0.046(4) 0.021(3) 0.031(4) 0.013(3)
C18' 0.106(7) 0.029(2) 0.053(4) 0.010(2) 0.052(4) 0.000(3)

loop_
_atom_type_symbol
_atom_type_description
_atom_type_scat_dispersion_real
_atom_type_scat_dispersion_imag
_atom_type_scat_source
C C 0.0033 0.0016 'International Tables Vol C Tables 4.2.6.8 and 6.1.1.4'
H H 0.0000 0.0000 'International Tables Vol C Tables 4.2.6.8 and 6.1.1.4'
O O 0.0106 0.0060 'International Tables Vol C Tables 4.2.6.8 and 6.1.1.4'
P P 0.1023 0.0942 'International Tables Vol C Tables 4.2.6.8 and 6.1.1.4'

loop_
_geom_angle_atom_site_label_1
_geom_angle_atom_site_label_2
_geom_angle_atom_site_label_3
_geom_angle
_geom_angle_site_symmetry_1
_geom_angle_site_symmetry_3
_geom_angle_publ_flag
O1 P1 O2 115.43(7) . . ?
O1 P1 O3 114.92(7) . . ?
O1 P1 C10 109.75(7) . . ?
O2 P1 O3 99.98(7) . . ?
O2 P1 C10 108.47(6) . . ?
O3 P1 C10 107.64(7) . . ?
O4 P2 O5 115.33(6) . . ?
O4 P2 O6 114.88(7) . . ?
O4 P2 C3 109.56(7) . . ?
O5 P2 O6 98.35(6) . . ?
O5 P2 C3 109.82(6) . . ?
O6 P2 C3 108.30(6) . . ?
C13 O2 P1 119.28(9) . . ?
C11 O3 P1 123.57(11) . . ?
C15 O5 P2 120.23(10) . . ?
C17 O6 P2 119.25(10) . . ?
C1 O7 H7 107.3(16) . . ?
C2 O8 H8 105.4(18) . . ?
O7 C1 C2 113.66(13) . . ?
O7 C1 C10 125.75(13) . . ?
C10 C1 C2 120.58(13) . . ?
O8 C2 C1 113.89(12) . . ?
O8 C2 C3 125.49(13) . . ?
C3 C2 C1 120.61(13) . . ?
C2 C3 P2 118.23(11) . . ?
C2 C3 C4 119.90(12) . . ?
C4 C3 P2 121.85(10) . . ?
C5 C4 C3 122.03(12) . . ?
C5 C4 C9 118.51(12) . . ?
C9 C4 C3 119.45(12) . . ?
C4 C5 H5 119.2 . . ?
C6 C5 C4 121.55(13) . . ?
C6 C5 H5 119.2 . . ?
C5 C6 H6 120.0 . . ?
C5 C6 C7 120.00(13) . . ?
C7 C6 H6 120.0 . . ?
C6 C7 H7A 120.0 . . ?
C8 C7 C6 119.95(14) . . ?
C8 C7 H7A 120.0 . . ?
C7 C8 H8A 119.3 . . ?
C7 C8 C9 121.47(13) . . ?
C9 C8 H8A 119.3 . . ?
C4 C9 C10 119.55(12) . . ?
C8 C9 C4 118.51(12) . . ?
C8 C9 C10 121.94(13) . . ?
C1 C10 P1 118.20(11) . . ?
C1 C10 C9 119.90(12) . . ?
C9 C10 P1 121.90(11) . . ?
O3 C11 H11A 110.0 . . ?
O3 C11 H11B 110.0 . . ?
O3 C11 C12 108.38(14) . . ?
H11A C11 H11B 108.4 . . ?
C12 C11 H11A 110.0 . . ?
C12 C11 H11B 110.0 . . ?
C11 C12 H12A 109.5 . . ?
C11 C12 H12B 109.5 . . ?
C11 C12 H12C 109.5 . . ?
H12A C12 H12B 109.5 . . ?
H12A C12 H12C 109.5 . . ?
H12B C12 H12C 109.5 . . ?
O2 C13 H13A 109.5 . . ?
O2 C13 H13B 109.5 . . ?
O2 C13 C14 110.58(13) . . ?
H13A C13 H13B 108.1 . . ?
C14 C13 H13A 109.5 . . ?
C14 C13 H13B 109.5 . . ?
C13 C14 H14A 109.5 . . ?
C13 C14 H14B 109.5 . . ?
C13 C14 H14C 109.5 . . ?
H14A C14 H14B 109.5 . . ?
H14A C14 H14C 109.5 . . ?
H14B C14 H14C 109.5 . . ?
O5 C15 H15A 109.7 . . ?
O5 C15 H15B 109.7 . . ?
O5 C15 C16 109.69(14) . . ?
H15A C15 H15B 108.2 . . ?
C16 C15 H15A 109.7 . . ?
C16 C15 H15B 109.7 . . ?
C15 C16 H16A 109.5 . . ?
C15 C16 H16B 109.5 . . ?
C15 C16 H16C 109.5 . . ?
H16A C16 H16B 109.5 . . ?
H16A C16 H16C 109.5 . . ?
H16B C16 H16C 109.5 . . ?
O6 C17 H17A 108.9 . . ?
O6 C17 H17B 108.9 . . ?
O6 C17 H17C 110.3 . . ?
O6 C17 H17D 110.3 . . ?
O6 C17 C18 113.2(3) . . ?
H17A C17 H17B 107.7 . . ?
H17C C17 H17D 108.5 . . ?
C18 C17 H17A 108.9 . . ?
C18 C17 H17B 108.9 . . ?
C18' C17 O6 107.2(2) . . ?
C18' C17 H17C 110.3 . . ?
C18' C17 H17D 110.3 . . ?
C17 C18 H18A 109.5 . . ?
C17 C18 H18B 109.5 . . ?
C17 C18 H18C 109.5 . . ?
H18A C18 H18B 109.5 . . ?
H18A C18 H18C 109.5 . . ?
H18B C18 H18C 109.5 . . ?
C17 C18' H18D 109.5 . . ?
C17 C18' H18E 109.5 . . ?
C17 C18' H18F 109.5 . . ?
H18D C18' H18E 109.5 . . ?
H18D C18' H18F 109.5 . . ?
H18E C18' H18F 109.5 . . ?

loop_
_geom_bond_atom_site_label_1
_geom_bond_atom_site_label_2
_geom_bond_distance
_geom_bond_site_symmetry_2
_geom_bond_publ_flag
P1 O1 1.4819(12) . ?
P1 O2 1.5638(13) . ?
P1 O3 1.5682(12) . ?
P1 C10 1.7946(14) . ?
P2 O4 1.4807(11) . ?
P2 O5 1.5657(11) . ?
P2 O6 1.5728(11) . ?
P2 C3 1.7965(14) . ?
O2 C13 1.4661(19) . ?
O3 C11 1.4523(19) . ?
O5 C15 1.4672(18) . ?
O6 C17 1.458(2) . ?
O7 C1 1.3475(17) . ?
O7 H7 0.86(2) . ?
O8 C2 1.3439(17) . ?
O8 H8 0.85(3) . ?
C1 C2 1.443(2) . ?
C1 C10 1.380(2) . ?
C2 C3 1.3824(19) . ?
C3 C4 1.4463(19) . ?
C4 C5 1.4173(19) . ?
C4 C9 1.4235(19) . ?
C5 H5 0.9500 . ?
C5 C6 1.374(2) . ?
C6 H6 0.9500 . ?
C6 C7 1.405(2) . ?
C7 H7A 0.9500 . ?
C7 C8 1.374(2) . ?
C8 H8A 0.9500 . ?
C8 C9 1.4205(19) . ?
C9 C10 1.4477(19) . ?
C11 H11A 0.9900 . ?
C11 H11B 0.9900 . ?
C11 C12 1.495(2) . ?
C12 H12A 0.9800 . ?
C12 H12B 0.9800 . ?
C12 H12C 0.9800 . ?
C13 H13A 0.9900 . ?
C13 H13B 0.9900 . ?
C13 C14 1.504(2) . ?
C14 H14A 0.9800 . ?
C14 H14B 0.9800 . ?
C14 H14C 0.9800 . ?
C15 H15A 0.9900 . ?
C15 H15B 0.9900 . ?
C15 C16 1.492(2) . ?
C16 H16A 0.9800 . ?
C16 H16B 0.9800 . ?
C16 H16C 0.9800 . ?
C17 H17A 0.9900 . ?
C17 H17B 0.9900 . ?
C17 H17C 0.9900 . ?
C17 H17D 0.9900 . ?
C17 C18 1.498(7) . ?
C17 C18' 1.444(5) . ?
C18 H18A 0.9800 . ?
C18 H18B 0.9800 . ?
C18 H18C 0.9800 . ?
C18' H18D 0.9800 . ?
C18' H18E 0.9800 . ?
C18' H18F 0.9800 . ?
